data_7251618
loop_
_publ_author_name
'Kuz'mina, Lyudmila G.'
'Vedernikov, Artem I.'
'Sazonov, Sergey K.'
'Aleksandrova, Nadezhda A.'
'Alfimov, Michael V.'
'Gromov, Sergey P.'

_publ_section_title
;
 Study of the influence of anion nature on crystal packing features and
 feasibility of [2 + 2] photocycloaddition reaction in protonated forms of
 dimethoxystyrylheterocycles
;
_journal_issue 16
_journal_name_full CrystEngComm
_journal_page_first 2560
_journal_page_last 2577
_journal_paper_doi 10.1039/D5CE01173F
_journal_volume 28
_journal_year 2026
_chemical_formula_moiety 'C15 H16 N O2, 0.5(F6 Si)'
_chemical_formula_sum 'C15 H16 F3 N O2 Si0.5'
_chemical_formula_weight 313.33
_chemical_name_systematic
;
4-[(E)-2-(3,4-dimethoxyphenyl)vinyl]pyridinium hexafluorosilicate
;
_space_group_crystal_system monoclinic
_space_group_IT_number 14
_space_group_name_Hall '-P 2ybc'
_space_group_name_H-M_alt 'P 1 21/c 1'
_atom_sites_solution_hydrogens mixed
_audit_block_doi 10.5517/ccdc.csd.cc2pqrz5
_audit_creation_method SHELXL-2014/7
_audit_update_record
;
2025-10-10 deposited with the CCDC.	2026-02-16 downloaded from the CCDC.
;
_cell_angle_alpha 90
_cell_angle_beta 101.195(4)
_cell_angle_gamma 90
_cell_formula_units_Z 4
_cell_length_a 15.7357(19)
_cell_length_b 9.2093(11)
_cell_length_c 10.0884(12)
_cell_measurement_reflns_used 1210
_cell_measurement_temperature 120(2)
_cell_measurement_theta_max 23.083
_cell_measurement_theta_min 2.576
_cell_volume 1434.1(3)
_computing_structure_refinement 'SHELXL-2014/7 (Sheldrick, 2014)'
_diffrn_ambient_temperature 120(2)
_diffrn_measured_fraction_theta_full 0.999
_diffrn_measured_fraction_theta_max 0.999
_diffrn_measurement_device_type 'Bruker SMART-6K'
_diffrn_measurement_method /W
_diffrn_radiation_type MoK\a
_diffrn_radiation_wavelength 0.71073
_diffrn_reflns_av_R_equivalents 0.0964
_diffrn_reflns_av_unetI/netI 0.1104
_diffrn_reflns_Laue_measured_fraction_full 0.999
_diffrn_reflns_Laue_measured_fraction_max 0.999
_diffrn_reflns_limit_h_max 20
_diffrn_reflns_limit_h_min -20
_diffrn_reflns_limit_k_max 9
_diffrn_reflns_limit_k_min -12
_diffrn_reflns_limit_l_max 13
_diffrn_reflns_limit_l_min -13
_diffrn_reflns_number 10363
_diffrn_reflns_point_group_measured_fraction_full 0.999
_diffrn_reflns_point_group_measured_fraction_max 0.999
_diffrn_reflns_theta_full 25.242
_diffrn_reflns_theta_max 27.998
_diffrn_reflns_theta_min 1.319
_diffrn_source 'fine-focus sealed tube'
_exptl_absorpt_coefficient_mu 0.161
_exptl_absorpt_correction_type none
_exptl_crystal_colour yellow
_exptl_crystal_density_diffrn 1.451
_exptl_crystal_description block
_exptl_crystal_F_000 652
_exptl_crystal_size_max 0.220
_exptl_crystal_size_mid 0.210
_exptl_crystal_size_min 0.080
_refine_diff_density_max 0.447
_refine_diff_density_min -0.359
_refine_diff_density_rms 0.069
_refine_ls_extinction_method none
_refine_ls_goodness_of_fit_ref 0.960
_refine_ls_hydrogen_treatment mixed
_refine_ls_matrix_type full
_refine_ls_number_parameters 202
_refine_ls_number_reflns 3453
_refine_ls_number_restraints 0
_refine_ls_restrained_S_all 0.960
_refine_ls_R_factor_all 0.1421
_refine_ls_R_factor_gt 0.0624
_refine_ls_shift/su_max 0.000
_refine_ls_shift/su_mean 0.000
_refine_ls_structure_factor_coef Fsqd
_refine_ls_weighting_details 'w=1/[\s^2^(Fo^2^)+(0.0686P)^2^] where P=(Fo^2^+2Fc^2^)/3'
_refine_ls_weighting_scheme calc
_refine_ls_wR_factor_gt 0.1269
_refine_ls_wR_factor_ref 0.1559
_reflns_Friedel_coverage 0.000
_reflns_number_gt 1753
_reflns_number_total 3453
_reflns_threshold_expression 'I > 2\s(I)'
_cod_data_source_file d5ce01173f2.cif
_cod_data_source_block ff
_cod_depositor_comments 'Adding full bibliography for 7251618--7251632.cif.'
_cod_original_sg_symbol_H-M 'P 21/c'
_cod_original_formula_sum 'C15 H16 F3 N O2 Si0.50'
_cod_database_code 7251618
_shelx_shelxl_version_number 2014/7
_shelx_space_group_comment
;
The symmetry employed for this shelxl refinement is uniquely defined
by the following loop, which should always be used as a source of
symmetry information in preference to the above space-group names.
They are only intended as comments.
;
_shelx_estimated_absorpt_t_min 0.965
_shelx_estimated_absorpt_t_max 0.987

loop_
_space_group_symop_operation_xyz
'x, y, z'
'-x, y+1/2, -z+1/2'
'-x, -y, -z'
'x, -y-1/2, z-1/2'

loop_
_atom_site_label
_atom_site_type_symbol
_atom_site_fract_x
_atom_site_fract_y
_atom_site_fract_z
_atom_site_U_iso_or_equiv
_atom_site_adp_type
_atom_site_occupancy
_atom_site_site_symmetry_order
_atom_site_calc_flag
_atom_site_refinement_flags_posn
_atom_site_refinement_flags_adp
_atom_site_refinement_flags_occupancy
_atom_site_disorder_assembly
_atom_site_disorder_group
Si1 Si 0.0000 0.5000 0.0000 0.0256(3) Uani 1 2 d S . P . .
F1 F 0.04816(11) 0.6279(2) 0.10992(18) 0.0320(5) Uani 1 1 d . . . . .
F2 F 0.00934(12) 0.6068(2) -0.13348(18) 0.0346(5) Uani 1 1 d . . . . .
F3 F 0.09654(11) 0.4261(2) -0.0032(2) 0.0372(5) Uani 1 1 d . . . . .
O1 O 0.48988(14) 0.5413(2) 1.3378(2) 0.0319(6) Uani 1 1 d . . . . .
O2 O 0.34293(14) 0.4162(3) 1.2900(2) 0.0346(6) Uani 1 1 d . . . . .
N1 N 0.08238(16) 0.5113(3) 0.3669(3) 0.0294(6) Uani 1 1 d . . . . .
H1 H 0.0579(18) 0.510(3) 0.284(3) 0.017(8) Uiso 1 1 d . . . . .
C1 C 0.0742(2) 0.4016(4) 0.4509(3) 0.0298(8) Uani 1 1 d . . . . .
H1A H 0.0409 0.3185 0.4180 0.036 Uiso 1 1 calc R U . . .
C2 C 0.11338(19) 0.4095(4) 0.5831(3) 0.0281(7) Uani 1 1 d . . . . .
H2A H 0.1056 0.3329 0.6427 0.034 Uiso 1 1 calc R U . . .
C3 C 0.16549(19) 0.5296(3) 0.6333(3) 0.0266(7) Uani 1 1 d . . . . .
C4 C 0.1710(2) 0.6419(4) 0.5404(3) 0.0298(8) Uani 1 1 d . . . . .
H4A H 0.2041 0.7262 0.5696 0.036 Uiso 1 1 calc R U . . .
C5 C 0.12962(19) 0.6309(4) 0.4096(3) 0.0294(8) Uani 1 1 d . . . . .
H5A H 0.1339 0.7074 0.3480 0.035 Uiso 1 1 calc R U . . .
C6 C 0.20920(19) 0.5314(3) 0.7738(3) 0.0271(7) Uani 1 1 d . . . . .
H6A H 0.1852 0.4744 0.8358 0.033 Uiso 1 1 calc R U . . .
C7 C 0.2813(2) 0.6079(4) 0.8224(3) 0.0309(8) Uani 1 1 d . . . . .
H7A H 0.3007 0.6740 0.7623 0.037 Uiso 1 1 calc R U . . .
C8 C 0.3323(2) 0.5985(4) 0.9589(3) 0.0284(7) Uani 1 1 d . . . . .
C9 C 0.4110(2) 0.6730(4) 0.9912(4) 0.0355(8) Uani 1 1 d . . . . .
H9A H 0.4278 0.7350 0.9256 0.043 Uiso 1 1 calc R U . . .
C10 C 0.4650(2) 0.6589(4) 1.1164(3) 0.0356(9) Uani 1 1 d . . . . .
H10A H 0.5179 0.7114 1.1354 0.043 Uiso 1 1 calc R U . . .
C11 C 0.4426(2) 0.5690(4) 1.2138(3) 0.0278(7) Uani 1 1 d . . . . .
C12 C 0.3606(2) 0.4980(3) 1.1846(3) 0.0264(7) Uani 1 1 d . . . . .
C13 C 0.30787(19) 0.5111(3) 1.0610(3) 0.0265(7) Uani 1 1 d . . . . .
H13A H 0.2540 0.4612 1.0430 0.032 Uiso 1 1 calc R U . . .
C14 C 0.5749(2) 0.6037(4) 1.3700(4) 0.0392(9) Uani 1 1 d . . . . .
H14C H 0.6041 0.5705 1.4597 0.059 Uiso 1 1 calc R U . . .
H14D H 0.5703 0.7098 1.3699 0.059 Uiso 1 1 calc R U . . .
H14A H 0.6085 0.5733 1.3026 0.059 Uiso 1 1 calc R U . . .
C15 C 0.2629(2) 0.3383(4) 1.2652(4) 0.0400(9) Uani 1 1 d . . . . .
H15D H 0.2556 0.2880 1.3478 0.060 Uiso 1 1 calc R U . . .
H15A H 0.2633 0.2671 1.1931 0.060 Uiso 1 1 calc R U . . .
H15B H 0.2148 0.4065 1.2376 0.060 Uiso 1 1 calc R U . . .

loop_
_atom_site_aniso_label
_atom_site_aniso_U_11
_atom_site_aniso_U_22
_atom_site_aniso_U_33
_atom_site_aniso_U_23
_atom_site_aniso_U_13
_atom_site_aniso_U_12
Si1 0.0234(6) 0.0196(7) 0.0334(7) 0.0015(6) 0.0045(5) -0.0014(5)
F1 0.0382(10) 0.0199(10) 0.0371(10) 0.0008(8) 0.0050(8) -0.0078(8)
F2 0.0408(11) 0.0260(11) 0.0357(10) 0.0044(9) 0.0043(8) -0.0100(9)
F3 0.0278(10) 0.0250(11) 0.0599(13) -0.0004(9) 0.0112(9) 0.0008(8)
O1 0.0269(11) 0.0295(14) 0.0372(12) -0.0008(11) 0.0014(10) -0.0051(10)
O2 0.0313(12) 0.0315(14) 0.0403(13) 0.0056(11) 0.0054(10) -0.0091(10)
N1 0.0258(14) 0.0288(17) 0.0321(15) 0.0003(13) 0.0015(12) 0.0032(13)
C1 0.0240(16) 0.0197(17) 0.045(2) -0.0003(15) 0.0044(14) 0.0039(13)
C2 0.0247(16) 0.0180(17) 0.0426(19) 0.0021(14) 0.0088(14) 0.0034(13)
C3 0.0229(15) 0.0176(17) 0.0400(18) -0.0002(14) 0.0080(13) 0.0041(12)
C4 0.0292(17) 0.0193(18) 0.0421(19) 0.0014(14) 0.0103(15) 0.0007(13)
C5 0.0291(17) 0.0219(18) 0.0392(19) 0.0043(15) 0.0117(15) 0.0030(14)
C6 0.0283(16) 0.0177(17) 0.0363(17) -0.0001(14) 0.0087(14) 0.0011(13)
C7 0.0297(17) 0.0219(19) 0.042(2) 0.0022(15) 0.0098(15) 0.0023(14)
C8 0.0266(16) 0.0215(18) 0.0375(18) -0.0037(14) 0.0070(14) -0.0009(13)
C9 0.0315(18) 0.032(2) 0.044(2) 0.0070(17) 0.0104(16) -0.0081(15)
C10 0.0295(17) 0.032(2) 0.044(2) -0.0016(16) 0.0045(16) -0.0111(15)
C11 0.0282(17) 0.0201(18) 0.0365(18) -0.0062(14) 0.0091(14) -0.0018(13)
C12 0.0305(16) 0.0159(16) 0.0355(17) -0.0014(14) 0.0134(14) -0.0004(14)
C13 0.0255(15) 0.0187(17) 0.0371(17) -0.0036(14) 0.0102(14) -0.0022(13)
C14 0.0235(17) 0.044(2) 0.048(2) -0.0026(18) 0.0016(15) -0.0048(16)
C15 0.0321(19) 0.040(2) 0.049(2) 0.0047(18) 0.0104(16) -0.0133(17)

loop_
_atom_type_symbol
_atom_type_description
_atom_type_scat_dispersion_real
_atom_type_scat_dispersion_imag
_atom_type_scat_source
C C 0.0033 0.0016 'International Tables Vol C Tables 4.2.6.8 and 6.1.1.4'
H H 0.0000 0.0000 'International Tables Vol C Tables 4.2.6.8 and 6.1.1.4'
N N 0.0061 0.0033 'International Tables Vol C Tables 4.2.6.8 and 6.1.1.4'
O O 0.0106 0.0060 'International Tables Vol C Tables 4.2.6.8 and 6.1.1.4'
F F 0.0171 0.0103 'International Tables Vol C Tables 4.2.6.8 and 6.1.1.4'
Si Si 0.0817 0.0704 'International Tables Vol C Tables 4.2.6.8 and 6.1.1.4'

loop_
_geom_angle_atom_site_label_1
_geom_angle_atom_site_label_2
_geom_angle_atom_site_label_3
_geom_angle
_geom_angle_site_symmetry_1
_geom_angle_site_symmetry_3
_geom_angle_publ_flag
F3 Si1 F3 180.00(5) . 3_565 ?
F3 Si1 F1 89.82(9) . 3_565 ?
F3 Si1 F1 90.18(9) 3_565 3_565 ?
F3 Si1 F1 90.18(9) . . ?
F3 Si1 F1 89.82(9) 3_565 . ?
F1 Si1 F1 180.0 3_565 . ?
F3 Si1 F2 90.09(9) . . ?
F3 Si1 F2 89.91(9) 3_565 . ?
F1 Si1 F2 88.87(9) 3_565 . ?
F1 Si1 F2 91.13(9) . . ?
F3 Si1 F2 89.91(9) . 3_565 ?
F3 Si1 F2 90.09(9) 3_565 3_565 ?
F1 Si1 F2 91.13(9) 3_565 3_565 ?
F1 Si1 F2 88.87(9) . 3_565 ?
F2 Si1 F2 180.00(12) . 3_565 ?
C11 O1 C14 117.2(3) . . ?
C12 O2 C15 116.3(3) . . ?
C1 N1 C5 121.8(3) . . ?
N1 C1 C2 120.0(3) . . ?
C1 C2 C3 121.0(3) . . ?
C4 C3 C2 116.3(3) . . ?
C4 C3 C6 124.3(3) . . ?
C2 C3 C6 119.4(3) . . ?
C5 C4 C3 120.8(3) . . ?
N1 C5 C4 120.1(3) . . ?
C7 C6 C3 124.7(3) . . ?
C6 C7 C8 125.8(3) . . ?
C9 C8 C13 117.5(3) . . ?
C9 C8 C7 119.5(3) . . ?
C13 C8 C7 122.9(3) . . ?
C10 C9 C8 121.7(3) . . ?
C11 C10 C9 120.6(3) . . ?
O1 C11 C10 127.0(3) . . ?
O1 C11 C12 114.8(3) . . ?
C10 C11 C12 118.3(3) . . ?
C13 C12 O2 125.3(3) . . ?
C13 C12 C11 120.9(3) . . ?
O2 C12 C11 113.7(3) . . ?
C12 C13 C8 120.8(3) . . ?

loop_
_geom_bond_atom_site_label_1
_geom_bond_atom_site_label_2
_geom_bond_distance
_geom_bond_site_symmetry_2
_geom_bond_publ_flag
Si1 F3 1.6707(18) . ?
Si1 F3 1.6708(18) 3_565 ?
Si1 F1 1.6927(17) 3_565 ?
Si1 F1 1.6927(17) . ?
Si1 F2 1.6968(18) . ?
Si1 F2 1.6968(18) 3_565 ?
O1 C11 1.350(4) . ?
O1 C14 1.435(4) . ?
O2 C12 1.375(4) . ?
O2 C15 1.429(4) . ?
N1 C1 1.341(4) . ?
N1 C5 1.352(4) . ?
C1 C2 1.358(4) . ?
C2 C3 1.411(4) . ?
C3 C4 1.409(5) . ?
C3 C6 1.450(4) . ?
C4 C5 1.357(4) . ?
C6 C7 1.345(4) . ?
C7 C8 1.456(4) . ?
C8 C9 1.397(4) . ?
C8 C13 1.418(4) . ?
C9 C10 1.384(5) . ?
C10 C11 1.382(5) . ?
C11 C12 1.425(4) . ?
C12 C13 1.362(4) . ?

loop_
_geom_hbond_atom_site_label_D
_geom_hbond_atom_site_label_H
_geom_hbond_atom_site_label_A
_geom_hbond_distance_DH
_geom_hbond_distance_HA
_geom_hbond_distance_DA
_geom_hbond_angle_DHA
_geom_hbond_site_symmetry_A
N1 H1 F1 0.85(3) 2.04(3) 2.760(3) 141(3) .
N1 H1 F2 0.85(3) 1.99(3) 2.737(3) 146(3) 3_565
